data_7116797
loop_
_publ_author_name
'B. X. Dong'
'S. Y. Zhang'
'W. L. Liu'
'Y. C. Wu'
'J. Ge'
'L. Song'
'Y. L. Teng'

_publ_section_title
;
 Gas storage and separation in a water-stable [Cu^I^5BTT3]^4-^ anion
 framework comprising a giant multi-prismatic nanoscale cage
;
_journal_name_full Chem.Commun.
_journal_page_first 5691
_journal_paper_doi 10.1039/C4cc10002F
_journal_volume 51
_journal_year 2015
_chemical_formula_moiety C35H41Cu5N40
_chemical_formula_sum 'C35 H41 Cu5 N40 O0'
_chemical_formula_weight 1339.78
_chemical_name_systematic Cu-BTT
_space_group_crystal_system orthorhombic
_space_group_IT_number 70
_space_group_name_Hall '-F 2uv 2vw'
_space_group_name_H-M_alt 'F d d d'
_symmetry_space_group_name_Hall '-F 2uv 2vw'
_symmetry_space_group_name_H-M 'F d d d :2'
_atom_sites_solution_hydrogens geom
_atom_sites_solution_primary direct
_atom_sites_solution_secondary difmap
_audit_creation_method SHELXL-2013
_audit_update_record
;
2015-01-31 deposited with the CCDC.
2015-02-16 downloaded from the CCDC.
;
_cell_angle_alpha 90
_cell_angle_beta 90
_cell_angle_gamma 90
_cell_formula_units_Z 16
_cell_length_a 16.180(2)
_cell_length_b 43.077(5)
_cell_length_c 45.485(6)
_cell_measurement_temperature 296(2)
_cell_measurement_theta_max 24.999
_cell_measurement_theta_min 1.417
_cell_volume 31702(7)
_computing_structure_refinement 'SHELXL-2013 (Sheldrick, 2013)'
_diffrn_ambient_temperature 296(2)
_diffrn_measured_fraction_theta_full 0.974
_diffrn_measured_fraction_theta_max 0.999
_diffrn_radiation_type MoK\a
_diffrn_radiation_wavelength 0.71073
_diffrn_reflns_av_R_equivalents 0.0845
_diffrn_reflns_av_unetI/netI 0.0616
_diffrn_reflns_Laue_measured_fraction_full 0.974
_diffrn_reflns_Laue_measured_fraction_max 0.999
_diffrn_reflns_limit_h_max 19
_diffrn_reflns_limit_h_min -19
_diffrn_reflns_limit_k_max 51
_diffrn_reflns_limit_k_min -49
_diffrn_reflns_limit_l_max 54
_diffrn_reflns_limit_l_min -54
_diffrn_reflns_number 68489
_diffrn_reflns_point_group_measured_fraction_full 0.974
_diffrn_reflns_point_group_measured_fraction_max 0.999
_diffrn_reflns_theta_full 25.242
_diffrn_reflns_theta_max 24.999
_diffrn_reflns_theta_min 1.417
_exptl_absorpt_coefficient_mu 1.368
_exptl_absorpt_correction_T_max 0.674
_exptl_absorpt_correction_T_min 0.654
_exptl_absorpt_correction_type multi-scan
_exptl_absorpt_process_details 'ABSCOR by T.Higashi 8 March, 1995'
_exptl_crystal_colour brown
_exptl_crystal_density_diffrn 1.123
_exptl_crystal_description block
_exptl_crystal_F_000 10816
_exptl_crystal_size_max 0.32
_exptl_crystal_size_mid 0.31
_exptl_crystal_size_min 0.29
_refine_diff_density_max 0.588
_refine_diff_density_min -0.409
_refine_diff_density_rms 0.078
_refine_ls_extinction_method none
_refine_ls_goodness_of_fit_ref 0.993
_refine_ls_hydrogen_treatment constr
_refine_ls_matrix_type full
_refine_ls_number_parameters 334
_refine_ls_number_reflns 6997
_refine_ls_number_restraints 5
_refine_ls_restrained_S_all 1.009
_refine_ls_R_factor_all 0.0853
_refine_ls_R_factor_gt 0.0489
_refine_ls_shift/su_max 0.001
_refine_ls_shift/su_mean 0.000
_refine_ls_structure_factor_coef Fsqd
_refine_ls_weighting_details
;
 w=1/[\s^2^(Fo^2^)+(0.0903P)^2^+17.1421P]
 where P=(Fo^2^+2Fc^2^)/3
;
_refine_ls_weighting_scheme calc
_refine_ls_wR_factor_gt 0.1360
_refine_ls_wR_factor_ref 0.1474
_reflns_Friedel_coverage 0.000
_reflns_number_gt 4643
_reflns_number_total 6997
_reflns_threshold_expression 'I > 2\s(I)'
_cod_data_source_file c4cc10002f21.cif
_cod_data_source_block shelx
_cod_database_code 7116797
_shelx_space_group_comment
;
The symmetry employed for this shelxl refinement is uniquely defined
by the following loop, which should always be used as a source of
symmetry information in preference to the above space-group names.
They are only intended as comments.
;
_platon_squeeze_void_probe_radius 1.20
_shelxl_version_number 2013-2

loop_
_space_group_symop_operation_xyz
'x, y, z'
'-x+3/4, -y+3/4, z'
'-x+3/4, y, -z+3/4'
'x, -y+3/4, -z+3/4'
'x, y+1/2, z+1/2'
'-x+3/4, -y+5/4, z+1/2'
'-x+3/4, y+1/2, -z+5/4'
'x, -y+5/4, -z+5/4'
'x+1/2, y, z+1/2'
'-x+5/4, -y+3/4, z+1/2'
'-x+5/4, y, -z+5/4'
'x+1/2, -y+3/4, -z+5/4'
'x+1/2, y+1/2, z'
'-x+5/4, -y+5/4, z'
'-x+5/4, y+1/2, -z+3/4'
'x+1/2, -y+5/4, -z+3/4'
'-x, -y, -z'
'x-3/4, y-3/4, -z'
'x-3/4, -y, z-3/4'
'-x, y-3/4, z-3/4'
'-x, -y+1/2, -z+1/2'
'x-3/4, y-1/4, -z+1/2'
'x-3/4, -y+1/2, z-1/4'
'-x, y-1/4, z-1/4'
'-x+1/2, -y, -z+1/2'
'x-1/4, y-3/4, -z+1/2'
'x-1/4, -y, z-1/4'
'-x+1/2, y-3/4, z-1/4'
'-x+1/2, -y+1/2, -z'
'x-1/4, y-1/4, -z'
'x-1/4, -y+1/2, z-3/4'
'-x+1/2, y-1/4, z-3/4'

loop_
_atom_site_label
_atom_site_type_symbol
_atom_site_fract_x
_atom_site_fract_y
_atom_site_fract_z
_atom_site_U_iso_or_equiv
_atom_site_adp_type
_atom_site_occupancy
_atom_site_site_symmetry_order
_atom_site_calc_flag
_atom_site_refinement_flags_posn
_atom_site_refinement_flags_adp
_atom_site_refinement_flags_occupancy
Cu1 Cu 0.6250 0.42783(2) 0.1250 0.0323(2) Uani 1 2 d S T P
Cu2 Cu 0.50118(3) 0.42879(2) 0.06245(2) 0.03371(18) Uani 1 1 d . . .
Cu3 Cu 0.43155(4) 0.40796(2) -0.01052(2) 0.0421(2) Uani 1 1 d . . .
C2 C 0.5333(3) 0.49541(9) 0.16348(9) 0.0436(12) Uani 1 1 d . . .
C3 C 0.5823(3) 0.47863(9) 0.18251(9) 0.0380(11) Uani 1 1 d . . .
H3A H 0.5962 0.4583 0.1778 0.046 Uiso 1 1 calc R U .
C4 C 0.6116(3) 0.49157(9) 0.20858(9) 0.0348(11) Uani 1 1 d . . .
C6 C 0.5909(3) 0.52226(9) 0.21518(10) 0.0468(13) Uani 1 1 d . . .
H6A H 0.6100 0.5313 0.2325 0.056 Uiso 1 1 calc R U .
C7 C 0.5421(3) 0.53926(10) 0.19614(10) 0.0514(14) Uani 1 1 d . . .
C9 C 0.5118(3) 0.52553(10) 0.17050(10) 0.0528(14) Uani 1 1 d . . .
H9A H 0.4770 0.5367 0.1581 0.063 Uiso 1 1 calc R U .
C10 C 0.3750 0.3750 0.10576(11) 0.0261(13) Uani 1 2 d S T P
C11 C 0.3026(3) 0.36899(9) 0.12112(8) 0.0344(10) Uani 1 1 d . . .
H11A H 0.2540 0.3650 0.1109 0.041 Uiso 1 1 calc R U .
C12 C 0.3023(3) 0.36891(10) 0.15178(9) 0.0390(11) Uani 1 1 d . . .
C13 C 0.3750 0.3750 0.16647(13) 0.0462(17) Uani 1 2 d S T P
H13A H 0.3750 0.3750 0.1869 0.055 Uiso 1 2 calc R U P
C15 C 0.3750 0.3750 0.07342(11) 0.0268(13) Uani 1 2 d S T P
N1 N 0.4347(2) 0.49453(7) 0.12222(7) 0.0895(19) Uani 1 1 d G . .
C1 C 0.4994(2) 0.48255(7) 0.13639(6) 0.0462(13) Uani 1 1 d G . .
N4 N 0.52790(16) 0.45872(5) 0.12062(5) 0.0306(8) Uani 1 1 d G . .
N3 N 0.48074(17) 0.45600(6) 0.09671(5) 0.0378(9) Uani 1 1 d G . .
N2 N 0.4231(2) 0.47812(7) 0.09769(6) 0.0745(15) Uani 1 1 d G . .
N5 N 0.53537(16) 0.45163(5) 0.02447(4) 0.0297(8) Uani 1 1 d G . .
N6 N 0.50750(17) 0.44224(5) -0.00162(5) 0.0341(9) Uani 1 1 d G . .
N7 N 0.54430(18) 0.45930(6) -0.02226(5) 0.0494(11) Uani 1 1 d G . .
N8 N 0.59490(19) 0.47923(6) -0.00892(5) 0.0516(11) Uani 1 1 d G . .
C5 C 0.58938(19) 0.47448(6) 0.01996(5) 0.0356(11) Uani 1 1 d G . .
N10 N 0.4749(3) 0.36853(8) -0.03153(8) 0.0581(12) Uani 1 1 d . . .
N11 N 0.5431(3) 0.36507(9) -0.04687(11) 0.0891(19) Uani 1 1 d . . .
N12 N 0.5471(3) 0.33603(9) -0.05754(11) 0.0887(19) Uani 1 1 d . . .
N13 N 0.3986(2) 0.38740(7) 0.02872(6) 0.0292(8) Uani 1 1 d D . .
N14 N 0.4150(2) 0.39574(7) 0.05676(6) 0.0283(8) Uani 1 1 d D . .
C14 C 0.72713(17) 0.38610(7) 0.08120(6) 0.0413(11) Uani 1 1 d G . .
N15 N 0.7183(2) 0.37770(8) 0.05321(6) 0.0814(17) Uani 1 1 d G . .
N16 N 0.64379(19) 0.38679(8) 0.04426(6) 0.0717(14) Uani 1 1 d G . .
N17 N 0.60657(15) 0.40081(6) 0.06674(5) 0.0367(9) Uani 1 1 d G . .
N18 N 0.65806(15) 0.40039(6) 0.08956(5) 0.0277(8) Uani 1 1 d G . .
N20 N 0.8261(13) 0.5497(4) -0.0568(5) 0.398(14) Uani 1 1 d D . .
H20D H 0.7932 0.5309 -0.0581 0.477 Uiso 1 1 calc R U .
H20E H 0.8837 0.5435 -0.0560 0.477 Uiso 1 1 calc R U .
N21 N 1.197(2) 0.4377(4) -0.1662(3) 0.45(2) Uani 1 1 d D . .
H21D H 1.1914 0.4276 -0.1851 0.537 Uiso 1 1 calc R U .
H21E H 1.2108 0.4592 -0.1704 0.537 Uiso 1 1 calc R U .
C20 C 0.8123(18) 0.5690(5) -0.0850(6) 0.59(4) Uani 1 1 d D . .
H20A H 0.8240 0.5564 -0.1019 0.883 Uiso 1 1 calc R U .
H20B H 0.8484 0.5867 -0.0849 0.883 Uiso 1 1 calc R U .
H20C H 0.7559 0.5759 -0.0858 0.883 Uiso 1 1 calc R U .
C21 C 0.8044(14) 0.5664(4) -0.0280(4) 0.319(12) Uani 1 1 d D . .
H21A H 0.8091 0.5522 -0.0119 0.479 Uiso 1 1 calc R U .
H21B H 0.7488 0.5741 -0.0291 0.479 Uiso 1 1 calc R U .
H21C H 0.8417 0.5835 -0.0251 0.479 Uiso 1 1 calc R U .
C22 C 1.1066(19) 0.4392(11) -0.1538(11) 0.70(4) Uiso 1 1 d D . .
H22A H 1.0710 0.4486 -0.1681 1.050 Uiso 1 1 calc R U .
H22B H 1.1060 0.4513 -0.1361 1.050 Uiso 1 1 calc R U .
H22C H 1.0876 0.4185 -0.1497 1.050 Uiso 1 1 calc R U .
C23 C 1.2749(19) 0.4241(8) -0.1529(6) 0.55(3) Uani 1 1 d D . .
H23A H 1.3159 0.4217 -0.1679 0.828 Uiso 1 1 calc R U .
H23B H 1.2626 0.4042 -0.1444 0.828 Uiso 1 1 calc R U .
H23C H 1.2955 0.4377 -0.1379 0.828 Uiso 1 1 calc R U .
C8 C 0.4792(4) 0.32175(10) -0.04741(11) 0.0577(16) Uani 1 1 d . . .
N9 N 0.4324(3) 0.34127(7) -0.03126(8) 0.0480(11) Uani 1 1 d . . .

loop_
_atom_site_aniso_label
_atom_site_aniso_U_11
_atom_site_aniso_U_22
_atom_site_aniso_U_33
_atom_site_aniso_U_23
_atom_site_aniso_U_13
_atom_site_aniso_U_12
Cu1 0.0393(5) 0.0316(4) 0.0260(4) 0.000 -0.0057(3) 0.000
Cu2 0.0429(4) 0.0319(3) 0.0263(3) -0.0014(2) -0.0064(2) -0.0113(2)
Cu3 0.0709(5) 0.0303(3) 0.0251(3) 0.0004(2) -0.0031(3) -0.0251(3)
C2 0.065(3) 0.034(2) 0.032(2) -0.0133(19) -0.023(2) 0.018(2)
C3 0.052(3) 0.023(2) 0.039(3) -0.0123(18) -0.017(2) 0.017(2)
C4 0.047(3) 0.025(2) 0.032(2) -0.0085(18) -0.010(2) 0.0181(19)
C6 0.070(4) 0.030(2) 0.040(3) -0.014(2) -0.027(2) 0.017(2)
C7 0.075(4) 0.032(2) 0.047(3) -0.012(2) -0.030(3) 0.025(2)
C9 0.080(4) 0.039(3) 0.039(3) -0.012(2) -0.039(3) 0.030(2)
C10 0.032(4) 0.029(3) 0.018(3) 0.000 0.000 -0.007(3)
C11 0.037(3) 0.045(2) 0.021(2) -0.0022(18) -0.0031(19) -0.012(2)
C12 0.043(3) 0.049(3) 0.025(2) -0.002(2) 0.002(2) -0.013(2)
C13 0.047(5) 0.070(4) 0.022(3) 0.000 0.000 -0.021(4)
C15 0.028(3) 0.029(3) 0.023(3) 0.000 0.000 -0.007(3)
N1 0.115(4) 0.081(3) 0.072(3) -0.049(3) -0.066(3) 0.067(3)
C1 0.061(3) 0.035(2) 0.042(3) -0.009(2) -0.021(2) 0.022(2)
N4 0.041(2) 0.0253(17) 0.0256(18) -0.0043(14) -0.0130(16) 0.0036(15)
N3 0.054(3) 0.0298(18) 0.0296(19) -0.0056(15) -0.0170(18) 0.0111(17)
N2 0.097(4) 0.072(3) 0.054(3) -0.034(2) -0.051(3) 0.041(3)
N5 0.044(2) 0.0198(17) 0.0249(18) 0.0020(14) -0.0061(16) -0.0091(16)
N6 0.058(3) 0.0241(17) 0.0200(17) 0.0028(14) -0.0112(17) -0.0187(17)
N7 0.074(3) 0.046(2) 0.028(2) 0.0020(17) -0.015(2) -0.039(2)
N8 0.077(3) 0.045(2) 0.033(2) 0.0128(18) -0.015(2) -0.032(2)
C5 0.054(3) 0.026(2) 0.027(2) 0.0086(17) -0.017(2) -0.012(2)
N10 0.088(3) 0.038(2) 0.048(2) -0.0132(18) 0.032(2) -0.032(2)
N11 0.117(5) 0.049(3) 0.102(4) -0.031(3) 0.069(4) -0.053(3)
N12 0.116(4) 0.045(3) 0.105(4) -0.041(3) 0.074(3) -0.047(3)
N13 0.041(2) 0.0261(17) 0.0202(17) -0.0003(13) -0.0043(15) -0.0120(15)
N14 0.038(2) 0.0268(17) 0.0199(17) -0.0026(14) -0.0047(15) -0.0108(15)
C14 0.041(3) 0.055(3) 0.028(2) -0.003(2) -0.005(2) 0.016(2)
N15 0.072(4) 0.139(4) 0.033(2) -0.035(3) -0.021(2) 0.062(3)
N16 0.064(3) 0.111(4) 0.039(2) -0.030(2) -0.018(2) 0.030(3)
N17 0.044(2) 0.042(2) 0.0236(19) -0.0042(16) -0.0069(17) 0.0054(17)
N18 0.030(2) 0.0291(17) 0.0237(18) -0.0001(14) -0.0085(16) 0.0014(15)
N20 0.36(3) 0.234(19) 0.60(4) -0.11(2) 0.05(3) 0.051(17)
N21 0.92(6) 0.262(16) 0.159(12) 0.083(11) 0.21(2) 0.22(3)
C20 0.47(5) 0.25(2) 1.05(10) 0.21(4) -0.37(5) 0.04(2)
C21 0.43(3) 0.206(17) 0.32(2) -0.062(17) 0.16(2) -0.059(18)
C23 0.88(8) 0.42(4) 0.35(4) -0.12(3) 0.16(4) 0.20(5)
C8 0.092(4) 0.034(3) 0.047(3) -0.017(2) 0.041(3) -0.035(3)
N9 0.076(3) 0.0267(19) 0.041(2) -0.0140(16) 0.025(2) -0.0306(19)

loop_
_atom_type_symbol
_atom_type_description
_atom_type_scat_dispersion_real
_atom_type_scat_dispersion_imag
_atom_type_scat_source
C C 0.0033 0.0016 'International Tables Vol C Tables 4.2.6.8 and 6.1.1.4'
H H 0.0000 0.0000 'International Tables Vol C Tables 4.2.6.8 and 6.1.1.4'
N N 0.0061 0.0033 'International Tables Vol C Tables 4.2.6.8 and 6.1.1.4'
O O 0.0106 0.0060 'International Tables Vol C Tables 4.2.6.8 and 6.1.1.4'
Cu Cu 0.3201 1.2651 'International Tables Vol C Tables 4.2.6.8 and 6.1.1.4'

loop_
_geom_angle_atom_site_label_1
_geom_angle_atom_site_label_2
_geom_angle_atom_site_label_3
_geom_angle
_geom_angle_site_symmetry_1
_geom_angle_site_symmetry_3
N4 Cu1 N4 99.9(3) 11_554 .
N4 Cu1 N18 104.2(3) 11_554 .
N4 Cu1 N18 119.26(9) . .
N4 Cu1 N18 119.3(3) 11_554 11_554
N4 Cu1 N18 104.3(3) . 11_554
N18 Cu1 N18 110.3(3) . 11_554
N3 Cu2 N14 113.91(13) . .
N3 Cu2 N5 114.95(11) . .
N14 Cu2 N5 114.57(10) . .
N3 Cu2 N17 113.78(10) . .
N14 Cu2 N17 99.74(12) . .
N5 Cu2 N17 97.70(11) . .
N6 Cu3 N13 107.84(10) . .
N6 Cu3 N9 129.71(12) . 2
N13 Cu3 N9 99.84(13) . 2
N6 Cu3 N10 120.02(15) . .
N13 Cu3 N10 97.75(13) . .
N9 Cu3 N10 95.98(17) 2 .
C3 C2 C9 119.5(4) . .
C3 C2 C1 123.2(3) . .
C9 C2 C1 117.2(3) . .
C2 C3 C4 121.3(3) . .
C2 C3 H3A 119.3 . .
C4 C3 H3A 119.3 . .
C3 C4 C6 118.7(4) . .
C3 C4 C5 123.6(7) . 11_554
C6 C4 C5 117.7(7) . 11_554
C7 C6 C4 120.3(4) . .
C7 C6 H6A 119.9 . .
C4 C6 H6A 119.9 . .
C6 C7 C9 119.9(4) . .
C6 C7 C8 120.9(4) . 20_666
C9 C7 C8 119.2(4) . 20_666
C2 C9 C7 120.2(4) . .
C2 C9 H9A 119.9 . .
C7 C9 H9A 119.9 . .
C11 C10 C11 119.6(5) 2 .
C11 C10 C15 120.2(2) 2 .
C11 C10 C15 120.2(2) . .
C10 C11 C12 120.5(4) . .
C10 C11 H11A 119.8 . .
C12 C11 H11A 119.8 . .
C13 C12 C11 118.8(4) . .
C13 C12 C14 118.9(4) . 12_454
C11 C12 C14 122.3(4) . 12_454
C12 C13 C12 122.0(5) . 2
C12 C13 H13A 119.0 . .
C12 C13 H13A 119.0 2 .
N14 C15 N14 111.0(4) 2 .
N14 C15 C10 124.5(2) 2 .
N14 C15 C10 124.5(2) . .
C1 N1 N2 108.0 . .
N1 C1 N4 108.0 . .
N1 C1 C2 123.8(2) . .
N4 C1 C2 128.1(2) . .
N3 N4 C1 108.0 . .
N3 N4 Cu1 117.17(14) . .
C1 N4 Cu1 134.85(14) . .
N2 N3 N4 108.0 . .
N2 N3 Cu2 124.52(14) . .
N4 N3 Cu2 126.79(15) . .
N3 N2 N1 108.0 . .
C5 N5 N6 108.0 . .
C5 N5 Cu2 131.07(13) . .
N6 N5 Cu2 120.68(13) . .
N5 N6 N7 108.0 . .
N5 N6 Cu3 128.58(13) . .
N7 N6 Cu3 123.32(13) . .
N8 N7 N6 108.0 . .
C5 N8 N7 108.0 . .
N5 C5 N8 108.0 . .
N5 C5 C4 128.9(2) . 11_554
N8 C5 C4 123.1(2) . 11_554
N11 N10 N9 109.3(3) . .
N11 N10 Cu3 128.5(3) . .
N9 N10 Cu3 122.2(3) . .
N10 N11 N12 109.7(4) . .
C8 N12 N11 105.3(4) . .
N13 N13 N14 109.28(18) 2 .
N13 N13 Cu3 119.98(8) 2 .
N14 N13 Cu3 130.7(2) . .
C15 N14 N13 105.2(3) . .
C15 N14 Cu2 137.3(3) . .
N13 N14 Cu2 116.5(2) . .
N15 C14 N18 108.0 . .
N15 C14 C12 123.9(2) . 12_554
N18 C14 C12 128.1(2) . 12_554
C14 N15 N16 108.0 . .
N15 N16 N17 107.9 . .
N18 N17 N16 108.0 . .
N18 N17 Cu2 126.11(15) . .
N16 N17 Cu2 123.84(14) . .
N17 N18 C14 108.0 . .
N17 N18 Cu1 115.97(14) . .
C14 N18 Cu1 134.72(15) . .
C21 N20 C20 115.0(17) . .
C21 N20 H20D 108.5 . .
C20 N20 H20D 108.5 . .
C21 N20 H20E 108.5 . .
C20 N20 H20E 108.5 . .
H20D N20 H20E 107.5 . .
C23 N21 C22 130(2) . .
C23 N21 H21D 104.7 . .
C22 N21 H21D 104.7 . .
C23 N21 H21E 104.7 . .
C22 N21 H21E 104.7 . .
H21D N21 H21E 105.7 . .
N20 C20 H20A 109.5 . .
N20 C20 H20B 109.5 . .
H20A C20 H20B 109.5 . .
N20 C20 H20C 109.5 . .
H20A C20 H20C 109.5 . .
H20B C20 H20C 109.5 . .
N20 C21 H21A 109.5 . .
N20 C21 H21B 109.5 . .
H21A C21 H21B 109.5 . .
N20 C21 H21C 109.5 . .
H21A C21 H21C 109.5 . .
H21B C21 H21C 109.5 . .
N21 C22 H22A 109.5 . .
N21 C22 H22B 109.5 . .
H22A C22 H22B 109.5 . .
N21 C22 H22C 109.5 . .
H22A C22 H22C 109.5 . .
H22B C22 H22C 109.5 . .
N21 C23 H23A 109.5 . .
N21 C23 H23B 109.5 . .
H23A C23 H23B 109.5 . .
N21 C23 H23C 109.5 . .
H23A C23 H23C 109.5 . .
H23B C23 H23C 109.5 . .
N12 C8 N9 111.2(4) . .
N12 C8 C7 124.1(4) . 24_655
N9 C8 C7 124.7(4) . 24_655
C8 N9 N10 104.4(3) . .
C8 N9 Cu3 139.3(3) . 2
N10 N9 Cu3 116.1(3) . 2

loop_
_geom_bond_atom_site_label_1
_geom_bond_atom_site_label_2
_geom_bond_distance
_geom_bond_site_symmetry_2
Cu1 N4 2.068(7) 11_554
Cu1 N4 2.068(2) .
Cu1 N18 2.069(2) .
Cu1 N18 2.070(7) 11_554
Cu2 N3 1.978(2) .
Cu2 N14 2.010(3) .
Cu2 N5 2.064(2) .
Cu2 N17 2.097(2) .
Cu3 N6 1.963(2) .
Cu3 N13 2.063(3) .
Cu3 N9 2.071(4) 2
Cu3 N10 2.071(4) .
C2 C3 1.379(5) .
C2 C9 1.381(6) .
C2 C1 1.458(5) .
C3 C4 1.393(5) .
C3 H3A 0.9300 .
C4 C6 1.396(5) .
C4 C5 1.458(14) 11_554
C6 C7 1.382(6) .
C6 H6A 0.9300 .
C7 C9 1.397(6) .
C7 C8 1.471(6) 20_666
C9 H9A 0.9300 .
C10 C11 1.388(5) 2
C10 C11 1.388(5) .
C10 C15 1.471(7) .
C11 C12 1.395(5) .
C11 H11A 0.9300 .
C12 C13 1.378(5) .
C12 C14 1.458(5) 12_454
C13 C12 1.378(5) 2
C13 H13A 0.9300 .
C15 N14 1.338(4) 2
C15 N14 1.338(4) .
N1 C1 1.3337(19) .
N1 N2 1.3340(19) .
C1 N4 1.3342(19) .
N4 N3 1.3337(19) .
N3 N2 1.3335(19) .
N5 C5 1.3321(17) .
N5 N6 1.3324(17) .
N6 N7 1.3326(17) .
N7 N8 1.3324(17) .
N8 C5 1.3324(17) .
C5 C4 1.458(4) 11_554
N10 N11 1.315(6) .
N10 N9 1.361(5) .
N11 N12 1.343(5) .
N12 C8 1.341(6) .
N13 N13 1.313(6) 2
N13 N14 1.351(4) .
C14 N15 1.3312(19) .
C14 N18 1.3312(19) .
C14 C12 1.458(5) 12_554
N15 N16 1.3314(19) .
N16 N17 1.3314(19) .
N17 N18 1.3310(19) .
N20 C21 1.537(14) .
N20 C20 1.545(18) .
N20 H20D 0.9700 .
N20 H20E 0.9700 .
N21 C23 1.520(19) .
N21 C22 1.564(19) .
N21 H21D 0.9700 .
N21 H21E 0.9700 .
C20 H20A 0.9600 .
C20 H20B 0.9600 .
C20 H20C 0.9600 .
C21 H21A 0.9600 .
C21 H21B 0.9600 .
C21 H21C 0.9600 .
C22 H22A 0.9600 .
C22 H22B 0.9600 .
C22 H22C 0.9600 .
C23 H23A 0.9600 .
C23 H23B 0.9600 .
C23 H23C 0.9600 .
C8 N9 1.349(6) .
C8 C7 1.471(6) 24_655
N9 Cu3 2.071(4) 2

loop_
_platon_squeeze_void_nr
_platon_squeeze_void_average_x
_platon_squeeze_void_average_y
_platon_squeeze_void_average_z
_platon_squeeze_void_volume
_platon_squeeze_void_count_electrons
_platon_squeeze_void_content
1 0.457 -0.025 -0.020 13976 3881 ' '
2 0.112 0.039 0.289 11 3 ' '
3 0.638 0.039 0.461 11 3 ' '
4 0.612 0.039 0.789 11 3 ' '
5 0.138 0.039 0.961 11 3 ' '
6 0.137 0.211 0.289 10 1 ' '
7 0.613 0.211 0.461 11 2 ' '
8 0.637 0.211 0.789 10 1 ' '
9 0.113 0.211 0.961 11 2 ' '
10 0.388 0.289 0.039 11 2 ' '
11 0.862 0.289 0.211 11 3 ' '
12 0.888 0.289 0.539 11 2 ' '
13 0.362 0.289 0.711 11 3 ' '
14 0.363 0.461 0.039 10 1 ' '
15 0.887 0.461 0.211 10 1 ' '
16 0.863 0.461 0.539 10 1 ' '
17 0.387 0.461 0.711 10 1 ' '
18 0.612 0.539 0.289 11 3 ' '
19 0.138 0.539 0.461 11 3 ' '
20 0.112 0.539 0.789 11 3 ' '
21 0.638 0.539 0.961 11 3 ' '
22 0.637 0.711 0.289 10 1 ' '
23 0.113 0.711 0.461 11 2 ' '
24 0.137 0.711 0.789 10 1 ' '
25 0.613 0.711 0.961 11 2 ' '
26 0.888 0.789 0.039 11 2 ' '
27 0.362 0.789 0.211 11 3 ' '
28 0.388 0.789 0.539 11 2 ' '
29 0.862 0.789 0.711 11 3 ' '
30 0.863 0.961 0.039 10 1 ' '
31 0.387 0.961 0.211 10 1 ' '
32 0.363 0.961 0.539 10 1 ' '
33 0.887 0.961 0.711 10 1 ' '
